data_4515472
loop_
_publ_author_name
'Featherston, Aaron L.'
'Shugrue, Christopher R.'
'Mercado, Brandon Q.'
'Miller, Scott J.'

_publ_section_title
;
 Phosphothreonine (pThr)-Based Multifunctional Peptide Catalysis for
 Asymmetric Baeyer-Villiger Oxidations of Cyclobutanones.
;
_journal_issue 1
_journal_name_full 'ACS catalysis'
_journal_page_first 242
_journal_page_last 252
_journal_paper_doi 10.1021/acscatal.8b04132
_journal_volume 9
_journal_year 2019
_chemical_absolute_configuration syn
_chemical_formula_moiety 'C36 H57 N7 O7'
_chemical_formula_sum 'C36 H57 N7 O7'
_chemical_formula_weight 699.88
_space_group_crystal_system monoclinic
_space_group_IT_number 5
_space_group_name_Hall 'C 2y'
_space_group_name_H-M_alt 'C 1 2 1'
_atom_sites_solution_hydrogens mixed
_atom_sites_solution_primary SHELXT
_atom_sites_solution_secondary difmap
_audit_creation_method SHELXL-2014/7
_cell_angle_alpha 90
_cell_angle_beta 124.7890(10)
_cell_angle_gamma 90
_cell_formula_units_Z 8
_cell_length_a 26.466(2)
_cell_length_b 17.7566(12)
_cell_length_c 22.8328(16)
_cell_measurement_reflns_used 1794
_cell_measurement_temperature 93(2)
_cell_measurement_theta_max 68.3
_cell_measurement_theta_min 2.4
_cell_volume 8812.3(11)
_computing_cell_refinement 'CrystalClear-SM Expert 2.0 r15 (Rigaku, 2011)'
_computing_data_collection 'CrystalClear-SM Expert 2.0 r15 (Rigaku, 2011)'
_computing_data_reduction 'CrystalClear-SM Expert 2.0 r15 (Rigaku, 2011)'
_computing_molecular_graphics
; 
Dolomanov, O.V.; Bourhis, L.J.; Gildea, R.J.; Howard, J.A.K.; Puschmann, H., 
OLEX2: A complete structure solution, refinement and analysis program 
(2009). J. Appl. Cryst., 42, 339-341. 
;
_computing_publication_material 'CIFTAB-2014/2 (Sheldrick, 2014)'
_computing_structure_refinement 'SHELXL-2014/7 (Sheldrick, 2014)'
_computing_structure_solution 'SHELXT-2014/5 (Sheldrick, 2014)'
_diffrn_ambient_temperature 93(2)
_diffrn_detector_area_resol_mean 22.2
_diffrn_measured_fraction_theta_full 0.996
_diffrn_measured_fraction_theta_max 0.991
_diffrn_measurement_device_type 'Rigaku Saturn 944+ CCD'
_diffrn_measurement_method \w
_diffrn_radiation_type CuK\a
_diffrn_radiation_wavelength 1.54178
_diffrn_reflns_av_R_equivalents 0.0509
_diffrn_reflns_av_unetI/netI 0.0232
_diffrn_reflns_Laue_measured_fraction_full 0.996
_diffrn_reflns_Laue_measured_fraction_max 0.991
_diffrn_reflns_limit_h_max 31
_diffrn_reflns_limit_h_min -31
_diffrn_reflns_limit_k_max 21
_diffrn_reflns_limit_k_min -21
_diffrn_reflns_limit_l_max 27
_diffrn_reflns_limit_l_min -27
_diffrn_reflns_number 157433
_diffrn_reflns_point_group_measured_fraction_full 0.993
_diffrn_reflns_point_group_measured_fraction_max 0.987
_diffrn_reflns_theta_full 67.679
_diffrn_reflns_theta_max 68.034
_diffrn_reflns_theta_min 2.356
_diffrn_source 'microfocus rotating anode'
_exptl_absorpt_coefficient_mu 0.600
_exptl_absorpt_correction_T_max 1.000
_exptl_absorpt_correction_T_min 0.882
_exptl_absorpt_correction_type multi-scan
_exptl_absorpt_process_details 'REQAB (Rigaku, 1998)'
_exptl_crystal_colour Colorless
_exptl_crystal_density_diffrn 1.055
_exptl_crystal_density_method 'not measured'
_exptl_crystal_description Plate
_exptl_crystal_F_000 3024
_exptl_crystal_size_max 0.200
_exptl_crystal_size_mid 0.050
_exptl_crystal_size_min 0.020
_refine_diff_density_max 1.437
_refine_diff_density_min -0.387
_refine_diff_density_rms 0.039
_refine_ls_abs_structure_details
; 
 Flack x determined using 6269 quotients [(I+)-(I-)]/[(I+)+(I-)] 
 (Parsons, Flack and Wagner, Acta Cryst. B69 (2013) 249-259). 
;
_refine_ls_abs_structure_Flack 0.11(4)
_refine_ls_extinction_method none
_refine_ls_goodness_of_fit_ref 1.038
_refine_ls_hydrogen_treatment mixed
_refine_ls_matrix_type full
_refine_ls_number_parameters 988
_refine_ls_number_reflns 15860
_refine_ls_number_restraints 57
_refine_ls_restrained_S_all 1.044
_refine_ls_R_factor_all 0.0492
_refine_ls_R_factor_gt 0.0435
_refine_ls_shift/su_max 0.001
_refine_ls_shift/su_mean 0.000
_refine_ls_structure_factor_coef Fsqd
_refine_ls_weighting_details 'w=1/[\s^2^(Fo^2^)+(0.0856P)^2^+1.8202P] where P=(Fo^2^+2Fc^2^)/3'
_refine_ls_weighting_scheme calc
_refine_ls_wR_factor_gt 0.1200
_refine_ls_wR_factor_ref 0.1245
_reflns_Friedel_coverage 0.925
_reflns_Friedel_fraction_full 0.990
_reflns_Friedel_fraction_max 0.983
_reflns_number_gt 14337
_reflns_number_total 15860
_reflns_threshold_expression 'I > 2\s(I)'
_cod_data_source_file cs8b04132_si_008.cif
_cod_data_source_block 007-16207
_cod_original_cell_volume 8812.2(12)
_cod_original_sg_symbol_H-M 'C 2'
_cod_database_code 4515472
_shelx_shelxl_version_number 2014/7
_shelx_space_group_comment
; 
The symmetry employed for this shelxl refinement is uniquely defined 
by the following loop, which should always be used as a source of 
symmetry information in preference to the above space-group names. 
They are only intended as comments. 
;
_shelx_estimated_absorpt_t_min 0.889
_shelx_estimated_absorpt_t_max 0.988

loop_
_space_group_symop_operation_xyz
'x, y, z'
'-x, y, -z'
'x+1/2, y+1/2, z'
'-x+1/2, y+1/2, -z'

loop_
_atom_site_label
_atom_site_type_symbol
_atom_site_fract_x
_atom_site_fract_y
_atom_site_fract_z
_atom_site_U_iso_or_equiv
_atom_site_adp_type
_atom_site_occupancy
_atom_site_site_symmetry_order
_atom_site_calc_flag
_atom_site_refinement_flags_posn
_atom_site_refinement_flags_adp
_atom_site_refinement_flags_occupancy
_atom_site_disorder_assembly
_atom_site_disorder_group
O1 O -0.15251(11) 0.92537(12) 0.12619(11) 0.0451(5) Uani 1 1 d . . . . .
O2 O -0.00677(9) 0.77852(12) 0.20377(10) 0.0382(5) Uani 1 1 d . . . . .
O3 O -0.08642(9) 0.64825(11) 0.21782(10) 0.0367(4) Uani 1 1 d . . . . .
O4 O 0.11001(10) 0.51259(14) 0.41709(12) 0.0478(5) Uani 1 1 d . . . . .
O5 O 0.13621(10) 0.62287(16) 0.47793(11) 0.0508(6) Uani 1 1 d . . . . .
O6 O -0.10105(9) 0.89416(12) 0.33389(10) 0.0390(5) Uani 1 1 d . . . . .
O7 O 0.00750(16) 0.75193(14) 0.39596(13) 0.0769(10) Uani 1 1 d . . . . .
N1 N -0.13994(11) 0.80779(14) 0.16999(12) 0.0336(5) Uani 1 1 d D . . . .
N2 N -0.09470(11) 0.75655(13) 0.09469(12) 0.0335(5) Uani 1 1 d D . . . .
N3 N -0.00010(11) 0.61846(14) 0.22569(12) 0.0350(5) Uani 1 1 d . . . . .
N4 N 0.04454(11) 0.61199(15) 0.37851(12) 0.0366(5) Uani 1 1 d D . . . .
N5 N -0.04062(12) 0.52643(17) 0.39831(16) 0.0487(7) Uani 1 1 d . . . . .
N6 N -0.04218(11) 0.86038(15) 0.29569(12) 0.0363(5) Uani 1 1 d D . . . .
N7 N 0.06281(12) 0.83247(16) 0.48728(13) 0.0402(6) Uani 1 1 d D U . . .
C1 C -0.28324(18) 0.7714(3) 0.1340(3) 0.0736(12) Uani 1 1 d . . . . .
H1A H -0.3181 0.7410 0.0975 0.110 Uiso 1 1 calc R U . . .
H1B H -0.2717 0.8074 0.1110 0.110 Uiso 1 1 calc R U . . .
H1C H -0.2949 0.7988 0.1618 0.110 Uiso 1 1 calc R U . . .
C2 C -0.2464(2) 0.6577(3) 0.2145(3) 0.0749(12) Uani 1 1 d . . . . .
H2A H -0.2591 0.6800 0.2435 0.112 Uiso 1 1 calc R U . . .
H2B H -0.2108 0.6249 0.2444 0.112 Uiso 1 1 calc R U . . .
H2C H -0.2805 0.6281 0.1758 0.112 Uiso 1 1 calc R U . . .
C3 C -0.22915(16) 0.7204(2) 0.1829(2) 0.0521(8) Uani 1 1 d . . . . .
H3 H -0.2161 0.6962 0.1540 0.062 Uiso 1 1 calc R U . . .
C4 C -0.17416(14) 0.76352(18) 0.24368(16) 0.0396(6) Uani 1 1 d . . . . .
H4A H -0.1849 0.7821 0.2761 0.048 Uiso 1 1 calc R U . . .
H4B H -0.1394 0.7279 0.2711 0.048 Uiso 1 1 calc R U . . .
C5 C -0.15244(13) 0.83016(17) 0.22140(14) 0.0342(6) Uani 1 1 d . . . . .
H5 H -0.1859 0.8689 0.1988 0.041 Uiso 1 1 calc R U . . .
C6 C -0.13741(13) 0.85902(17) 0.12846(14) 0.0346(6) Uani 1 1 d . . . . .
C7 C -0.11552(13) 0.83298(16) 0.08449(14) 0.0339(6) Uani 1 1 d . . . . .
C8 C -0.14707(15) 0.86553(19) 0.01050(16) 0.0437(7) Uani 1 1 d . . . . .
H8A H -0.1521 0.8325 -0.0274 0.052 Uiso 1 1 calc R U . . .
H8B H -0.1813 0.9014 -0.0055 0.052 Uiso 1 1 calc R U . . .
C9 C -0.08385(15) 0.89084(18) 0.06722(16) 0.0422(7) Uani 1 1 d . . . . .
H9A H -0.0788 0.9423 0.0865 0.051 Uiso 1 1 calc R U . . .
H9B H -0.0497 0.8734 0.0645 0.051 Uiso 1 1 calc R U . . .
C10 C -0.04105(13) 0.73508(16) 0.15460(14) 0.0330(6) Uani 1 1 d . . . . .
C11 C -0.02438(14) 0.65330(16) 0.15588(14) 0.0348(6) Uani 1 1 d . . . . .
H11A H -0.0610 0.6247 0.1173 0.042 Uiso 1 1 calc R U . . .
C12 C 0.02887(15) 0.64599(19) 0.14728(16) 0.0426(7) Uani 1 1 d . . . . .
H12A H 0.0133 0.6361 0.0970 0.051 Uiso 1 1 calc R U . . .
H12B H 0.0542 0.6924 0.1634 0.051 Uiso 1 1 calc R U . . .
C13 C 0.06608(15) 0.5791(2) 0.19467(16) 0.0441(7) Uani 1 1 d . . . . .
H13A H 0.0480 0.5308 0.1696 0.053 Uiso 1 1 calc R U . . .
H13B H 0.1094 0.5818 0.2099 0.053 Uiso 1 1 calc R U . . .
C14 C 0.06171(13) 0.58768(18) 0.25788(16) 0.0387(6) Uani 1 1 d . . . . .
H14A H 0.0663 0.5384 0.2808 0.046 Uiso 1 1 calc R U . . .
H14B H 0.0935 0.6227 0.2938 0.046 Uiso 1 1 calc R U . . .
C15 C -0.03547(13) 0.61714(16) 0.25007(14) 0.0335(6) Uani 1 1 d . . . . .
C16 C -0.01022(12) 0.57446(17) 0.32036(15) 0.0342(6) Uani 1 1 d . . . . .
H16 H 0.0012 0.5223 0.3155 0.041 Uiso 1 1 calc R U . . .
C17 C 0.09799(13) 0.5759(2) 0.42379(15) 0.0388(7) Uani 1 1 d . . . . .
C18 C 0.20309(13) 0.6118(2) 0.52109(17) 0.0490(8) Uani 1 1 d . . . . .
C19 C 0.22069(18) 0.5387(3) 0.5639(2) 0.0847(17) Uani 1 1 d . . . . .
H19A H 0.2025 0.5381 0.5911 0.127 Uiso 1 1 calc R U . . .
H19B H 0.2656 0.5354 0.5967 0.127 Uiso 1 1 calc R U . . .
H19C H 0.2053 0.4956 0.5312 0.127 Uiso 1 1 calc R U . . .
C20 C 0.22605(17) 0.6791(3) 0.5694(2) 0.0766(14) Uani 1 1 d . . . . .
H20A H 0.2122 0.7252 0.5407 0.115 Uiso 1 1 calc R U . . .
H20B H 0.2711 0.6782 0.6004 0.115 Uiso 1 1 calc R U . . .
H20C H 0.2098 0.6778 0.5988 0.115 Uiso 1 1 calc R U . . .
C21 C 0.22557(15) 0.6113(2) 0.47357(18) 0.0491(8) Uani 1 1 d . . . . .
H21A H 0.2087 0.5675 0.4419 0.074 Uiso 1 1 calc R U . . .
H21B H 0.2706 0.6088 0.5029 0.074 Uiso 1 1 calc R U . . .
H21C H 0.2121 0.6575 0.4449 0.074 Uiso 1 1 calc R U . . .
C22 C -0.09587(13) 0.86454(17) 0.28847(14) 0.0333(6) Uani 1 1 d . . . . .
C23 C 0.01416(13) 0.87759(18) 0.36451(15) 0.0373(6) Uani 1 1 d . . . . .
H23 H 0.0091 0.9266 0.3822 0.045 Uiso 1 1 calc R U . . .
C24 C 0.02752(14) 0.81587(18) 0.41763(16) 0.0417(7) Uani 1 1 d . . . . .
C25B C 0.0673(10) 0.9127(5) 0.5082(6) 0.050(4) Uani 0.55(3) 1 d D U P A 2
H25A H 0.0872 0.9417 0.4902 0.075 Uiso 0.55(3) 1 calc R U P A 2
H25B H 0.0917 0.9165 0.5603 0.075 Uiso 0.55(3) 1 calc R U P A 2
H25C H 0.0259 0.9327 0.4879 0.075 Uiso 0.55(3) 1 calc R U P A 2
C26 C 0.08356(18) 0.7723(2) 0.53938(17) 0.0560(9) Uani 1 1 d . . . . .
H26A H 0.0561 0.7688 0.5551 0.084 Uiso 1 1 calc R U . . .
H26B H 0.1255 0.7830 0.5805 0.084 Uiso 1 1 calc R U . . .
H26C H 0.0831 0.7245 0.5177 0.084 Uiso 1 1 calc R U . . .
C27 C 0.06859(14) 0.8837(2) 0.35751(16) 0.0433(7) Uani 1 1 d . . . . .
H27A H 0.1075 0.8814 0.4058 0.052 Uiso 1 1 calc R U . . .
H27B H 0.0677 0.8398 0.3303 0.052 Uiso 1 1 calc R U . . .
C28 C 0.06857(13) 0.9548(2) 0.32115(17) 0.0433(7) Uani 1 1 d . . . . .
C29 C 0.03420(16) 0.9600(2) 0.24693(18) 0.0481(8) Uani 1 1 d . . . . .
H29 H 0.0102 0.9183 0.2186 0.058 Uiso 1 1 calc R U . . .
C30 C 0.03478(19) 1.0248(2) 0.2145(2) 0.0586(9) Uani 1 1 d . . . . .
H30 H 0.0110 1.0276 0.1639 0.070 Uiso 1 1 calc R U . . .
C31 C 0.06965(19) 1.0859(3) 0.2548(3) 0.0668(11) Uani 1 1 d . . . . .
H31 H 0.0705 1.1305 0.2323 0.080 Uiso 1 1 calc R U . . .
C32 C 0.10311(17) 1.0814(3) 0.3278(3) 0.0653(11) Uani 1 1 d . . . . .
H32 H 0.1271 1.1233 0.3558 0.078 Uiso 1 1 calc R U . . .
C33 C 0.10253(15) 1.0176(2) 0.3608(2) 0.0542(9) Uani 1 1 d . . . . .
H33 H 0.1256 1.0160 0.4113 0.065 Uiso 1 1 calc R U . . .
C34 C -0.05992(13) 0.56916(19) 0.33460(16) 0.0400(7) Uani 1 1 d . . . . .
H34A H -0.0714 0.6206 0.3395 0.048 Uiso 1 1 calc R U . . .
H34B H -0.0969 0.5452 0.2931 0.048 Uiso 1 1 calc R U . . .
C35 C -0.0834(2) 0.5390(3) 0.4184(2) 0.0695(12) Uani 1 1 d . . . . .
H35A H -0.0850 0.5929 0.4264 0.104 Uiso 1 1 calc R U . . .
H35B H -0.0693 0.5112 0.4622 0.104 Uiso 1 1 calc R U . . .
H35C H -0.1244 0.5215 0.3800 0.104 Uiso 1 1 calc R U . . .
C36 C -0.0361(2) 0.4468(3) 0.3885(3) 0.0723(12) Uani 1 1 d . . . . .
H36A H -0.0751 0.4290 0.3461 0.108 Uiso 1 1 calc R U . . .
H36B H -0.0272 0.4190 0.4305 0.108 Uiso 1 1 calc R U . . .
H36C H -0.0029 0.4383 0.3821 0.108 Uiso 1 1 calc R U . . .
O8 O -0.30107(10) 1.16291(13) -0.01506(11) 0.0437(5) Uani 1 1 d . . . . .
O9 O -0.16655(9) 1.17487(12) 0.19996(11) 0.0412(5) Uani 1 1 d . . . . .
O10 O -0.22043(10) 1.02452(13) 0.22597(12) 0.0505(6) Uani 1 1 d . . . . .
O11 O -0.13045(10) 1.11418(16) 0.47964(12) 0.0553(6) Uani 1 1 d . . . . .
O12 O -0.18460(11) 1.22053(17) 0.42378(13) 0.0592(6) Uani 1 1 d . . . . .
O13 O -0.39743(9) 1.22042(13) 0.07470(11) 0.0438(5) Uani 1 1 d . . . . .
O14 O -0.30484(10) 1.19699(13) 0.24517(11) 0.0425(5) Uani 1 1 d . . . . .
N8 N -0.28656(11) 1.09762(14) 0.07846(12) 0.0348(5) Uani 1 1 d D . . . .
N9 N -0.16296(11) 1.07886(15) 0.13675(14) 0.0409(6) Uani 1 1 d D . . . .
N10 N -0.12656(12) 1.06729(15) 0.31203(14) 0.0449(6) Uani 1 1 d . . . . .
N11 N -0.20555(12) 1.11778(19) 0.35986(13) 0.0484(7) Uani 1 1 d D . . . .
N12B N -0.2578(3) 0.9336(4) 0.3488(3) 0.029(2) Uani 0.397(12) 1 d D U P B 2
N13 N -0.29368(10) 1.22743(14) 0.13826(12) 0.0327(5) Uani 1 1 d D . . . .
N14 N -0.32584(14) 1.31573(18) 0.25809(16) 0.0520(7) Uani 1 1 d . . . . .
C37 C -0.4142(2) 0.9755(2) -0.0204(2) 0.0576(9) Uani 1 1 d . . . . .
H37A H -0.4187 0.9235 -0.0370 0.086 Uiso 1 1 calc R U . . .
H37B H -0.3952 1.0060 -0.0388 0.086 Uiso 1 1 calc R U . . .
H37C H -0.4549 0.9961 -0.0378 0.086 Uiso 1 1 calc R U . . .
C38 C -0.39839(17) 0.9229(2) 0.0907(2) 0.0524(8) Uani 1 1 d . . . . .
H38A H -0.4394 0.9393 0.0762 0.079 Uiso 1 1 calc R U . . .
H38B H -0.3705 0.9228 0.1428 0.079 Uiso 1 1 calc R U . . .
H38C H -0.4010 0.8721 0.0725 0.079 Uiso 1 1 calc R U . . .
C39 C -0.37398(15) 0.97703(19) 0.06024(18) 0.0433(7) Uani 1 1 d . . . . .
H39 H -0.3317 0.9603 0.0768 0.052 Uiso 1 1 calc R U . . .
C40 C -0.36942(14) 1.05586(18) 0.08930(15) 0.0381(6) Uani 1 1 d . . . . .
H40A H -0.3413 1.0541 0.1420 0.046 Uiso 1 1 calc R U . . .
H40B H -0.4106 1.0707 0.0767 0.046 Uiso 1 1 calc R U . . .
C41 C -0.34646(12) 1.11680(17) 0.06217(14) 0.0344(6) Uani 1 1 d . . . . .
H41 H -0.3759 1.1193 0.0091 0.041 Uiso 1 1 calc R U . . .
C42 C -0.26699(13) 1.12737(17) 0.04069(15) 0.0359(6) Uani 1 1 d . . . . .
C43 C -0.20063(13) 1.11638(18) 0.06942(16) 0.0395(6) Uani 1 1 d . . . . .
C44 C -0.18488(17) 1.1034(2) 0.0167(2) 0.0544(9) Uani 1 1 d . . . . .
H44A H -0.1497 1.0699 0.0310 0.065 Uiso 1 1 calc R U . . .
H44B H -0.2192 1.1009 -0.0345 0.065 Uiso 1 1 calc R U . . .
C45 C -0.17120(16) 1.1778(2) 0.0530(2) 0.0518(8) Uani 1 1 d . . . . .
H45A H -0.1971 1.2212 0.0243 0.062 Uiso 1 1 calc R U . . .
H45B H -0.1276 1.1902 0.0899 0.062 Uiso 1 1 calc R U . . .
C46 C -0.14897(13) 1.11152(17) 0.19729(17) 0.0398(7) Uani 1 1 d . . . . .
C47 C -0.10640(15) 1.06644(19) 0.26435(18) 0.0475(8) Uani 1 1 d . . . . .
H47 H -0.1039 1.0133 0.2516 0.057 Uiso 1 1 calc R U . . .
C48 C -0.04208(15) 1.1008(3) 0.3093(2) 0.0629(10) Uani 1 1 d D U . . .
H48C H -0.0433 1.1552 0.2992 0.075 Uiso 0.7 1 calc R U P C 2
H48D H -0.0141 1.0753 0.2999 0.075 Uiso 0.7 1 calc R U P C 2
H48A H -0.0111 1.0635 0.3169 0.075 Uiso 0.3 1 calc R U P D 1
H48B H -0.0396 1.1453 0.2849 0.075 Uiso 0.3 1 calc R U P D 1
C49B C -0.0211(3) 1.0879(5) 0.3867(4) 0.058(2) Uani 0.7 1 d D U P E 2
H49A H -0.0020 1.0376 0.4037 0.070 Uiso 0.7 1 calc R U P E 2
H49B H 0.0090 1.1267 0.4186 0.070 Uiso 0.7 1 calc R U P E 2
C50 C -0.07720(15) 1.0933(2) 0.38453(18) 0.0563(9) Uani 1 1 d D U . . .
H50C H -0.0846 1.1459 0.3923 0.068 Uiso 0.7 1 calc R U P E 2
H50D H -0.0746 1.0607 0.4213 0.068 Uiso 0.7 1 calc R U P E 2
H50A H -0.0919 1.1338 0.4011 0.068 Uiso 0.3 1 calc R U P E 1
H50B H -0.0607 1.0513 0.4193 0.068 Uiso 0.3 1 calc R U P E 1
C51 C -0.18313(15) 1.04314(17) 0.28924(17) 0.0457(8) Uani 1 1 d . . . . .
C52 C -0.19929(15) 1.0413(2) 0.34375(18) 0.0543(10) Uani 1 1 d D . . . .
H52A H -0.1656 1.0156 0.3882 0.065 Uiso 0.397(12) 1 calc R U P B 2
H52 H -0.1633 1.0189 0.3885 0.065 Uiso 0.603(12) 1 calc R U P B 1
C53 C -0.16988(14) 1.1474(2) 0.42630(17) 0.0470(8) Uani 1 1 d . . . . .
C54 C -0.14083(17) 1.2731(2) 0.4804(2) 0.0593(9) Uani 1 1 d . . . . .
C55 C -0.1310(3) 1.2523(3) 0.5508(3) 0.0833(14) Uani 1 1 d . . . . .
H55A H -0.1708 1.2509 0.5447 0.125 Uiso 1 1 calc R U . . .
H55B H -0.1044 1.2898 0.5870 0.125 Uiso 1 1 calc R U . . .
H55C H -0.1115 1.2026 0.5661 0.125 Uiso 1 1 calc R U . . .
C56 C -0.1734(3) 1.3469(3) 0.4529(3) 0.0960(17) Uani 1 1 d . . . . .
H56A H -0.1850 1.3548 0.4042 0.144 Uiso 1 1 calc R U . . .
H56B H -0.1460 1.3877 0.4837 0.144 Uiso 1 1 calc R U . . .
H56C H -0.2104 1.3467 0.4529 0.144 Uiso 1 1 calc R U . . .
C57 C -0.0818(2) 1.2736(3) 0.4854(3) 0.0740(12) Uani 1 1 d . . . . .
H57A H -0.0628 1.2237 0.4998 0.111 Uiso 1 1 calc R U . . .
H57B H -0.0537 1.3110 0.5208 0.111 Uiso 1 1 calc R U . . .
H57C H -0.0904 1.2867 0.4388 0.111 Uiso 1 1 calc R U . . .
C58 C -0.34787(13) 1.19335(17) 0.09252(14) 0.0350(6) Uani 1 1 d . . . . .
C59 C -0.29101(13) 1.29042(16) 0.17971(14) 0.0343(6) Uani 1 1 d . . . . .
H59 H -0.3210 1.3296 0.1468 0.041 Uiso 1 1 calc R U . . .
C60 C -0.30860(13) 1.26380(18) 0.22980(15) 0.0378(6) Uani 1 1 d . . . . .
C61 C -0.34116(19) 1.2906(3) 0.3071(2) 0.0628(10) Uani 1 1 d . . . . .
H61A H -0.3853 1.2796 0.2802 0.094 Uiso 1 1 calc R U . . .
H61B H -0.3308 1.3303 0.3421 0.094 Uiso 1 1 calc R U . . .
H61C H -0.3177 1.2450 0.3318 0.094 Uiso 1 1 calc R U . . .
C62 C -0.3384(3) 1.3940(3) 0.2364(4) 0.0944(18) Uani 1 1 d . . . . .
H62A H -0.3132 1.4098 0.2197 0.142 Uiso 1 1 calc R U . . .
H62B H -0.3286 1.4252 0.2770 0.142 Uiso 1 1 calc R U . . .
H62C H -0.3821 1.3998 0.1977 0.142 Uiso 1 1 calc R U . . .
C63 C -0.22557(13) 1.32503(17) 0.22389(15) 0.0359(6) Uani 1 1 d . . . . .
H63A H -0.2208 1.3554 0.2631 0.043 Uiso 1 1 calc R U . . .
H63B H -0.1950 1.2837 0.2456 0.043 Uiso 1 1 calc R U . . .
C64 C -0.21174(12) 1.37416(17) 0.18084(16) 0.0370(6) Uani 1 1 d . . . . .
C65 C -0.19566(16) 1.3449(2) 0.1367(2) 0.0497(8) Uani 1 1 d . . . . .
H65 H -0.1935 1.2919 0.1329 0.060 Uiso 1 1 calc R U . . .
C66 C -0.18298(19) 1.3915(2) 0.0988(3) 0.0627(10) Uani 1 1 d . . . . .
H66 H -0.1730 1.3703 0.0684 0.075 Uiso 1 1 calc R U . . .
C67 C -0.18455(17) 1.4691(2) 0.1043(2) 0.0569(9) Uani 1 1 d . . . . .
H67 H -0.1756 1.5012 0.0780 0.068 Uiso 1 1 calc R U . . .
C68 C -0.19907(18) 1.4986(2) 0.1480(2) 0.0549(9) Uani 1 1 d . . . . .
H68 H -0.1997 1.5517 0.1526 0.066 Uiso 1 1 calc R U . . .
C69 C -0.21293(17) 1.45248(19) 0.18571(18) 0.0489(8) Uani 1 1 d . . . . .
H69 H -0.2234 1.4743 0.2154 0.059 Uiso 1 1 calc R U . . .
C70B C -0.2653(3) 1.0128(5) 0.3241(4) 0.030(2) Uani 0.397(12) 1 d D U P B 2
H70A H -0.2789 1.0448 0.3482 0.036 Uiso 0.397(12) 1 calc R U P B 2
H70B H -0.2965 1.0158 0.2720 0.036 Uiso 0.397(12) 1 calc R U P B 2
C71 C -0.3232(2) 0.9199(3) 0.3272(3) 0.0733(13) Uani 1 1 d D . . . .
H71D H -0.3506 0.9124 0.2755 0.110 Uiso 0.397(12) 1 calc R U P B 2
H71E H -0.3239 0.8749 0.3516 0.110 Uiso 0.397(12) 1 calc R U P B 2
H71F H -0.3371 0.9636 0.3407 0.110 Uiso 0.397(12) 1 calc R U P B 2
H71A H -0.3360 0.9165 0.3598 0.110 Uiso 0.603(12) 1 calc R U P B 1
H71B H -0.3579 0.9369 0.2803 0.110 Uiso 0.603(12) 1 calc R U P B 1
H71C H -0.3095 0.8703 0.3227 0.110 Uiso 0.603(12) 1 calc R U P B 1
C72 C -0.2273(3) 0.9427(4) 0.4257(3) 0.1017(18) Uani 1 1 d D . . . .
H72D H -0.2199 0.8931 0.4480 0.153 Uiso 0.397(12) 1 calc R U P B 2
H72E H -0.1879 0.9687 0.4462 0.153 Uiso 0.397(12) 1 calc R U P B 2
H72F H -0.2536 0.9725 0.4344 0.153 Uiso 0.397(12) 1 calc R U P B 2
H72A H -0.1908 0.9751 0.4497 0.153 Uiso 0.603(12) 1 calc R U P B 1
H72B H -0.2445 0.9408 0.4539 0.153 Uiso 0.603(12) 1 calc R U P B 1
H72C H -0.2157 0.8918 0.4209 0.153 Uiso 0.603(12) 1 calc R U P B 1
C70A C -0.2510(3) 0.9819(4) 0.3101(3) 0.0422(17) Uani 0.603(12) 1 d D U P B 1
H70C H -0.2851 0.9982 0.2617 0.051 Uiso 0.603(12) 1 calc R U P B 1
H70D H -0.2351 0.9332 0.3058 0.051 Uiso 0.603(12) 1 calc R U P B 1
N12A N -0.2732(2) 0.9731(4) 0.3551(3) 0.0472(18) Uani 0.603(12) 1 d D U P B 1
C49A C -0.0312(9) 1.1214(12) 0.3733(10) 0.070(5) Uani 0.3 1 d D U P E 1
H49C H -0.0302 1.1771 0.3762 0.084 Uiso 0.3 1 calc R U P E 1
H49D H 0.0098 1.1025 0.4122 0.084 Uiso 0.3 1 calc R U P E 1
H4 H 0.0373(15) 0.6598(15) 0.3901(17) 0.034(8) Uiso 1 1 d D . . . .
H1 H -0.1341(19) 0.7586(16) 0.164(2) 0.059(11) Uiso 1 1 d D . . . .
H13 H -0.2589(14) 1.200(2) 0.156(2) 0.060(11) Uiso 1 1 d D . . . .
H6 H -0.0387(16) 0.8279(19) 0.2667(17) 0.044(9) Uiso 1 1 d D . . . .
H9 H -0.1573(16) 1.0289(14) 0.1348(19) 0.045(10) Uiso 1 1 d D . . . .
H8 H -0.2627(16) 1.065(2) 0.1159(17) 0.052(10) Uiso 1 1 d D . . . .
H11 H -0.2353(14) 1.1477(19) 0.3249(16) 0.046(9) Uiso 1 1 d D . . . .
H2 H -0.1230(16) 0.718(2) 0.0667(19) 0.055(11) Uiso 1 1 d D . . . .
C25A C 0.0955(9) 0.9011(8) 0.5212(7) 0.044(3) Uani 0.45(3) 1 d D U P A 1
H25D H 0.1376 0.8972 0.5341 0.066 Uiso 0.45(3) 1 calc R U P A 1
H25E H 0.0965 0.9095 0.5643 0.066 Uiso 0.45(3) 1 calc R U P A 1
H25F H 0.0746 0.9434 0.4883 0.066 Uiso 0.45(3) 1 calc R U P A 1

loop_
_atom_site_aniso_label
_atom_site_aniso_U_11
_atom_site_aniso_U_22
_atom_site_aniso_U_33
_atom_site_aniso_U_23
_atom_site_aniso_U_13
_atom_site_aniso_U_12
O1 0.0640(14) 0.0314(12) 0.0403(11) 0.0014(9) 0.0300(11) 0.0103(10)
O2 0.0380(10) 0.0387(11) 0.0292(9) -0.0059(9) 0.0140(9) -0.0002(9)
O3 0.0356(10) 0.0338(10) 0.0355(10) 0.0050(8) 0.0172(9) 0.0054(8)
O4 0.0348(11) 0.0562(15) 0.0457(12) 0.0099(10) 0.0191(10) 0.0047(10)
O5 0.0317(10) 0.0767(17) 0.0390(11) -0.0088(11) 0.0172(9) -0.0024(10)
O6 0.0435(11) 0.0448(12) 0.0292(9) -0.0028(9) 0.0210(8) -0.0011(9)
O7 0.107(2) 0.0365(14) 0.0396(13) -0.0011(11) 0.0138(14) 0.0008(14)
N1 0.0394(12) 0.0299(12) 0.0263(11) -0.0005(9) 0.0157(10) 0.0023(10)
N2 0.0407(13) 0.0274(12) 0.0272(11) -0.0015(9) 0.0164(10) 0.0024(10)
N3 0.0391(12) 0.0355(13) 0.0309(11) 0.0053(10) 0.0203(10) 0.0087(10)
N4 0.0332(12) 0.0370(14) 0.0343(12) 0.0021(10) 0.0162(10) -0.0023(10)
N5 0.0421(14) 0.0560(17) 0.0516(15) 0.0205(13) 0.0288(13) 0.0067(12)
N6 0.0373(12) 0.0411(14) 0.0255(11) -0.0049(10) 0.0149(10) 0.0018(10)
N7 0.0427(13) 0.0431(14) 0.0301(12) -0.0041(11) 0.0180(11) 0.0008(11)
C1 0.0424(19) 0.069(3) 0.076(3) -0.019(2) 0.0143(19) -0.0067(18)
C2 0.077(3) 0.064(3) 0.104(3) -0.019(2) 0.064(3) -0.024(2)
C3 0.0469(18) 0.0439(19) 0.064(2) -0.0107(16) 0.0309(17) -0.0064(15)
C4 0.0406(15) 0.0385(16) 0.0410(15) 0.0016(13) 0.0241(13) 0.0026(12)
C5 0.0334(14) 0.0351(15) 0.0293(13) -0.0013(11) 0.0151(11) 0.0013(11)
C6 0.0355(14) 0.0319(15) 0.0257(12) -0.0036(11) 0.0112(11) 0.0030(11)
C7 0.0420(15) 0.0287(14) 0.0257(12) -0.0013(11) 0.0163(12) 0.0024(11)
C8 0.0540(18) 0.0404(17) 0.0296(14) 0.0064(12) 0.0196(13) 0.0103(14)
C9 0.0555(18) 0.0335(15) 0.0430(16) 0.0036(13) 0.0313(14) 0.0006(13)
C10 0.0381(14) 0.0342(15) 0.0256(12) 0.0005(11) 0.0175(12) 0.0041(12)
C11 0.0420(15) 0.0329(15) 0.0272(13) 0.0011(11) 0.0184(12) 0.0053(12)
C12 0.0500(17) 0.0438(17) 0.0384(15) 0.0033(13) 0.0277(14) 0.0091(14)
C13 0.0468(17) 0.0458(18) 0.0394(16) 0.0043(14) 0.0245(14) 0.0114(14)
C14 0.0365(14) 0.0407(16) 0.0386(15) 0.0060(13) 0.0213(13) 0.0088(12)
C15 0.0352(14) 0.0283(14) 0.0329(13) -0.0026(11) 0.0170(12) -0.0018(11)
C16 0.0321(13) 0.0328(14) 0.0333(14) 0.0034(11) 0.0160(12) 0.0000(11)
C17 0.0333(14) 0.0488(19) 0.0347(15) 0.0052(13) 0.0197(13) -0.0027(13)
C18 0.0277(14) 0.074(2) 0.0396(16) 0.0025(16) 0.0161(13) -0.0057(14)
C19 0.0408(19) 0.127(4) 0.063(2) 0.044(3) 0.0157(18) -0.013(2)
C20 0.0363(17) 0.121(4) 0.063(2) -0.036(3) 0.0223(17) -0.012(2)
C21 0.0409(16) 0.057(2) 0.0502(17) -0.0041(16) 0.0265(14) -0.0071(15)
C22 0.0375(14) 0.0336(14) 0.0242(12) 0.0039(11) 0.0149(11) 0.0036(11)
C23 0.0365(14) 0.0395(17) 0.0281(13) -0.0073(12) 0.0138(12) 0.0008(12)
C24 0.0413(15) 0.0393(17) 0.0327(14) -0.0061(13) 0.0141(12) 0.0045(13)
C25B 0.079(9) 0.044(4) 0.029(4) -0.010(3) 0.031(6) -0.019(4)
C26 0.063(2) 0.054(2) 0.0346(16) 0.0035(15) 0.0185(16) 0.0172(17)
C27 0.0339(14) 0.058(2) 0.0323(14) -0.0063(14) 0.0155(12) 0.0064(13)
C28 0.0309(14) 0.058(2) 0.0424(16) -0.0153(15) 0.0215(13) -0.0041(13)
C29 0.0498(18) 0.048(2) 0.0454(17) -0.0112(15) 0.0268(15) -0.0073(15)
C30 0.065(2) 0.061(2) 0.058(2) -0.0010(18) 0.0394(19) -0.0027(18)
C31 0.062(2) 0.064(3) 0.090(3) -0.010(2) 0.052(2) -0.0148(19)
C32 0.0483(19) 0.070(3) 0.088(3) -0.035(2) 0.045(2) -0.0280(18)
C33 0.0348(15) 0.076(3) 0.056(2) -0.0251(18) 0.0286(15) -0.0171(16)
C34 0.0328(14) 0.0441(18) 0.0394(15) 0.0066(13) 0.0186(12) 0.0004(12)
C35 0.063(2) 0.091(3) 0.070(2) 0.037(2) 0.048(2) 0.021(2)
C36 0.070(2) 0.061(3) 0.093(3) 0.037(2) 0.051(2) 0.014(2)
O8 0.0411(11) 0.0529(14) 0.0390(11) 0.0073(10) 0.0240(10) 0.0087(10)
O9 0.0358(10) 0.0322(11) 0.0449(11) -0.0053(9) 0.0166(9) 0.0058(8)
O10 0.0432(11) 0.0339(11) 0.0405(12) 0.0033(9) 0.0038(10) -0.0045(9)
O11 0.0381(11) 0.0696(16) 0.0371(11) 0.0167(11) 0.0090(10) -0.0070(11)
O12 0.0423(12) 0.0721(18) 0.0457(13) 0.0065(12) 0.0148(11) 0.0076(12)
O13 0.0325(10) 0.0477(12) 0.0428(11) 0.0067(10) 0.0164(9) 0.0092(9)
O14 0.0395(11) 0.0440(13) 0.0357(10) 0.0090(9) 0.0166(9) 0.0005(9)
N8 0.0332(12) 0.0332(13) 0.0307(11) 0.0024(10) 0.0140(10) 0.0020(10)
N9 0.0371(13) 0.0308(14) 0.0451(14) -0.0066(11) 0.0178(11) 0.0062(10)
N10 0.0343(13) 0.0364(14) 0.0398(13) -0.0007(11) 0.0069(11) 0.0048(10)
N11 0.0310(12) 0.071(2) 0.0325(12) 0.0172(13) 0.0116(11) 0.0054(12)
N12B 0.036(3) 0.019(4) 0.036(3) 0.000(3) 0.024(3) 0.001(3)
N13 0.0304(11) 0.0313(12) 0.0328(11) 0.0015(10) 0.0159(10) 0.0042(10)
N14 0.0580(17) 0.0561(18) 0.0550(16) 0.0019(14) 0.0400(14) 0.0082(14)
C37 0.076(2) 0.047(2) 0.058(2) -0.0157(17) 0.043(2) -0.0186(18)
C38 0.0541(19) 0.0441(19) 0.060(2) 0.0061(16) 0.0330(17) -0.0020(15)
C39 0.0419(16) 0.0380(17) 0.0520(18) 0.0001(14) 0.0279(15) -0.0029(12)
C40 0.0380(14) 0.0386(16) 0.0320(14) 0.0010(12) 0.0166(12) -0.0015(12)
C41 0.0325(13) 0.0339(15) 0.0308(13) -0.0009(11) 0.0145(11) -0.0017(11)
C42 0.0369(14) 0.0346(16) 0.0348(14) -0.0024(12) 0.0197(12) 0.0012(12)
C43 0.0388(15) 0.0343(15) 0.0428(15) 0.0015(13) 0.0217(13) 0.0067(12)
C44 0.0494(18) 0.065(2) 0.056(2) -0.0072(17) 0.0339(17) 0.0062(16)
C45 0.0461(17) 0.055(2) 0.061(2) 0.0007(17) 0.0346(17) -0.0006(15)
C46 0.0309(13) 0.0332(16) 0.0472(16) -0.0035(13) 0.0175(12) 0.0013(12)
C47 0.0390(16) 0.0407(18) 0.0466(17) -0.0013(14) 0.0148(14) 0.0130(13)
C48 0.0319(16) 0.088(3) 0.0530(19) 0.0032(19) 0.0149(15) 0.0083(17)
C49B 0.036(3) 0.057(5) 0.053(3) -0.019(3) 0.008(2) 0.003(3)
C50 0.0372(16) 0.060(2) 0.0412(17) -0.0006(16) 0.0045(14) -0.0109(15)
C51 0.0434(17) 0.0258(15) 0.0388(16) 0.0072(12) 0.0063(14) 0.0002(12)
C52 0.0372(16) 0.053(2) 0.0400(17) 0.0174(15) 0.0030(13) -0.0148(15)
C53 0.0303(14) 0.062(2) 0.0421(17) 0.0182(15) 0.0170(13) 0.0021(14)
C54 0.0478(19) 0.063(2) 0.055(2) 0.0049(18) 0.0221(17) 0.0005(17)
C55 0.084(3) 0.102(4) 0.064(3) -0.015(3) 0.042(2) -0.025(3)
C56 0.083(3) 0.081(4) 0.088(3) -0.004(3) 0.027(3) 0.024(3)
C57 0.063(2) 0.064(3) 0.091(3) 0.009(2) 0.042(2) -0.007(2)
C58 0.0323(14) 0.0391(16) 0.0290(13) 0.0055(11) 0.0148(11) 0.0028(12)
C59 0.0370(14) 0.0310(14) 0.0313(13) 0.0033(11) 0.0174(12) 0.0061(11)
C60 0.0330(14) 0.0426(18) 0.0326(14) 0.0035(12) 0.0156(12) 0.0047(12)
C61 0.058(2) 0.090(3) 0.052(2) -0.002(2) 0.0390(18) 0.002(2)
C62 0.143(5) 0.058(3) 0.136(5) 0.013(3) 0.111(4) 0.038(3)
C63 0.0376(14) 0.0288(14) 0.0347(14) 0.0005(12) 0.0167(12) 0.0024(11)
C64 0.0291(13) 0.0343(16) 0.0388(15) 0.0027(12) 0.0143(12) 0.0010(11)
C65 0.0554(19) 0.0358(17) 0.073(2) 0.0017(16) 0.0454(18) 0.0042(14)
C66 0.069(2) 0.055(2) 0.093(3) 0.007(2) 0.064(2) 0.0051(19)
C67 0.0497(19) 0.050(2) 0.071(2) 0.0167(18) 0.0341(18) -0.0032(16)
C68 0.063(2) 0.0329(17) 0.055(2) 0.0052(15) 0.0257(17) -0.0039(15)
C69 0.0573(19) 0.0351(17) 0.0433(17) -0.0038(14) 0.0222(15) -0.0026(14)
C70B 0.024(4) 0.035(5) 0.027(4) 0.003(3) 0.012(3) -0.003(3)
C71 0.074(3) 0.062(3) 0.112(4) -0.029(3) 0.070(3) -0.028(2)
C72 0.102(4) 0.102(4) 0.093(4) 0.012(3) 0.052(3) -0.011(3)
C70A 0.037(3) 0.042(4) 0.042(3) 0.001(3) 0.020(3) -0.001(2)
N12A 0.041(3) 0.045(4) 0.049(3) 0.006(3) 0.022(2) -0.005(2)
C49A 0.055(9) 0.073(13) 0.077(9) -0.028(9) 0.034(8) -0.030(9)
C25A 0.048(6) 0.048(5) 0.030(5) -0.009(4) 0.019(5) -0.005(5)

loop_
_atom_type_symbol
_atom_type_description
_atom_type_scat_dispersion_real
_atom_type_scat_dispersion_imag
_atom_type_scat_source
C C 0.0181 0.0091 'International Tables Vol C Tables 4.2.6.8 and 6.1.1.4'
H H 0.0000 0.0000 'International Tables Vol C Tables 4.2.6.8 and 6.1.1.4'
N N 0.0311 0.0180 'International Tables Vol C Tables 4.2.6.8 and 6.1.1.4'
O O 0.0492 0.0322 'International Tables Vol C Tables 4.2.6.8 and 6.1.1.4'

loop_
_geom_angle_atom_site_label_1
_geom_angle_atom_site_label_2
_geom_angle_atom_site_label_3
_geom_angle
C17 O5 C18 121.3(3)
C6 N1 C5 120.9(2)
C6 N1 H1 118(3)
C5 N1 H1 122(3)
C10 N2 C7 121.2(2)
C10 N2 H2 117(3)
C7 N2 H2 119(3)
C15 N3 C14 129.3(2)
C15 N3 C11 118.8(2)
C14 N3 C11 111.9(2)
C17 N4 C16 123.2(3)
C17 N4 H4 120(2)
C16 N4 H4 114(2)
C36 N5 C34 111.6(3)
C36 N5 C35 110.3(3)
C34 N5 C35 110.0(3)
C22 N6 C23 119.0(2)
C22 N6 H6 119(2)
C23 N6 H6 117(2)
C24 N7 C25A 128.6(6)
C24 N7 C26 119.5(3)
C25A N7 C26 110.6(7)
C24 N7 C25B 117.8(6)
C26 N7 C25B 121.2(5)
C3 C1 H1A 109.5
C3 C1 H1B 109.5
H1A C1 H1B 109.5
C3 C1 H1C 109.5
H1A C1 H1C 109.5
H1B C1 H1C 109.5
C3 C2 H2A 109.5
C3 C2 H2B 109.5
H2A C2 H2B 109.5
C3 C2 H2C 109.5
H2A C2 H2C 109.5
H2B C2 H2C 109.5
C1 C3 C4 112.4(3)
C1 C3 C2 111.8(4)
C4 C3 C2 108.8(3)
C1 C3 H3 107.9
C4 C3 H3 107.9
C2 C3 H3 107.9
C5 C4 C3 115.6(3)
C5 C4 H4A 108.4
C3 C4 H4A 108.4
C5 C4 H4B 108.4
C3 C4 H4B 108.4
H4A C4 H4B 107.4
N1 C5 C4 111.2(2)
N1 C5 C22 112.1(2)
C4 C5 C22 108.4(2)
N1 C5 H5 108.3
C4 C5 H5 108.3
C22 C5 H5 108.3
O1 C6 N1 122.0(3)
O1 C6 C7 120.5(3)
N1 C6 C7 117.4(3)
N2 C7 C6 116.4(2)
N2 C7 C8 117.4(2)
C6 C7 C8 117.1(3)
N2 C7 C9 117.8(3)
C6 C7 C9 116.8(3)
C8 C7 C9 58.9(2)
C9 C8 C7 60.7(2)
C9 C8 H8A 117.7
C7 C8 H8A 117.7
C9 C8 H8B 117.7
C7 C8 H8B 117.7
H8A C8 H8B 114.8
C8 C9 C7 60.4(2)
C8 C9 H9A 117.7
C7 C9 H9A 117.7
C8 C9 H9B 117.7
C7 C9 H9B 117.7
H9A C9 H9B 114.9
O2 C10 N2 123.4(3)
O2 C10 C11 121.9(2)
N2 C10 C11 114.7(2)
N3 C11 C10 111.5(2)
N3 C11 C12 103.7(2)
C10 C11 C12 110.9(3)
N3 C11 H11A 110.2
C10 C11 H11A 110.2
C12 C11 H11A 110.2
C13 C12 C11 104.1(3)
C13 C12 H12A 110.9
C11 C12 H12A 110.9
C13 C12 H12B 110.9
C11 C12 H12B 110.9
H12A C12 H12B 109.0
C14 C13 C12 103.1(2)
C14 C13 H13A 111.1
C12 C13 H13A 111.1
C14 C13 H13B 111.1
C12 C13 H13B 111.1
H13A C13 H13B 109.1
N3 C14 C13 103.2(2)
N3 C14 H14A 111.1
C13 C14 H14A 111.1
N3 C14 H14B 111.1
C13 C14 H14B 111.1
H14A C14 H14B 109.1
O3 C15 N3 121.9(3)
O3 C15 C16 121.1(3)
N3 C15 C16 116.9(2)
N4 C16 C34 111.4(2)
N4 C16 C15 109.9(2)
C34 C16 C15 109.7(2)
N4 C16 H16 108.6
C34 C16 H16 108.6
C15 C16 H16 108.6
O4 C17 N4 125.9(3)
O4 C17 O5 125.5(3)
N4 C17 O5 108.6(3)
O5 C18 C20 102.4(3)
O5 C18 C21 109.7(3)
C20 C18 C21 112.0(3)
O5 C18 C19 110.7(3)
C20 C18 C19 111.0(4)
C21 C18 C19 110.8(4)
C18 C19 H19A 109.5
C18 C19 H19B 109.5
H19A C19 H19B 109.5
C18 C19 H19C 109.5
H19A C19 H19C 109.5
H19B C19 H19C 109.5
C18 C20 H20A 109.5
C18 C20 H20B 109.5
H20A C20 H20B 109.5
C18 C20 H20C 109.5
H20A C20 H20C 109.5
H20B C20 H20C 109.5
C18 C21 H21A 109.5
C18 C21 H21B 109.5
H21A C21 H21B 109.5
C18 C21 H21C 109.5
H21A C21 H21C 109.5
H21B C21 H21C 109.5
O6 C22 N6 122.6(3)
O6 C22 C5 119.7(3)
N6 C22 C5 117.8(2)
N6 C23 C24 109.8(2)
N6 C23 C27 110.2(2)
C24 C23 C27 109.2(2)
N6 C23 H23 109.2
C24 C23 H23 109.2
C27 C23 H23 109.2
O7 C24 N7 121.9(3)
O7 C24 C23 119.6(3)
N7 C24 C23 118.4(3)
N7 C25B H25A 109.5
N7 C25B H25B 109.5
H25A C25B H25B 109.5
N7 C25B H25C 109.5
H25A C25B H25C 109.5
H25B C25B H25C 109.5
N7 C26 H26A 109.5
N7 C26 H26B 109.5
H26A C26 H26B 109.5
N7 C26 H26C 109.5
H26A C26 H26C 109.5
H26B C26 H26C 109.5
C28 C27 C23 114.2(3)
C28 C27 H27A 108.7
C23 C27 H27A 108.7
C28 C27 H27B 108.7
C23 C27 H27B 108.7
H27A C27 H27B 107.6
C33 C28 C29 117.9(3)
C33 C28 C27 120.9(3)
C29 C28 C27 121.2(3)
C30 C29 C28 120.7(3)
C30 C29 H29 119.7
C28 C29 H29 119.7
C29 C30 C31 120.5(4)
C29 C30 H30 119.7
C31 C30 H30 119.7
C32 C31 C30 119.0(4)
C32 C31 H31 120.5
C30 C31 H31 120.5
C33 C32 C31 121.1(4)
C33 C32 H32 119.5
C31 C32 H32 119.5
C32 C33 C28 120.8(4)
C32 C33 H33 119.6
C28 C33 H33 119.6
N5 C34 C16 113.1(2)
N5 C34 H34A 109.0
C16 C34 H34A 109.0
N5 C34 H34B 109.0
C16 C34 H34B 109.0
H34A C34 H34B 107.8
N5 C35 H35A 109.5
N5 C35 H35B 109.5
H35A C35 H35B 109.5
N5 C35 H35C 109.5
H35A C35 H35C 109.5
H35B C35 H35C 109.5
N5 C36 H36A 109.5
N5 C36 H36B 109.5
H36A C36 H36B 109.5
N5 C36 H36C 109.5
H36A C36 H36C 109.5
H36B C36 H36C 109.5
C53 O12 C54 120.6(3)
C42 N8 C41 120.7(2)
C42 N8 H8 122(2)
C41 N8 H8 117(2)
C46 N9 C43 121.2(3)
C46 N9 H9 121(2)
C43 N9 H9 116(2)
C51 N10 C47 120.5(3)
C51 N10 C50 127.6(3)
C47 N10 C50 111.8(3)
C53 N11 C52 122.9(3)
C53 N11 H11 117(2)
C52 N11 H11 120(2)
C72 N12B C70B 102.3(7)
C72 N12B C71 98.8(5)
C70B N12B C71 98.5(6)
C58 N13 C59 119.4(2)
C58 N13 H13 118(3)
C59 N13 H13 117(3)
C60 N14 C62 124.6(3)
C60 N14 C61 118.4(3)
C62 N14 C61 116.4(3)
C39 C37 H37A 109.5
C39 C37 H37B 109.5
H37A C37 H37B 109.5
C39 C37 H37C 109.5
H37A C37 H37C 109.5
H37B C37 H37C 109.5
C39 C38 H38A 109.5
C39 C38 H38B 109.5
H38A C38 H38B 109.5
C39 C38 H38C 109.5
H38A C38 H38C 109.5
H38B C38 H38C 109.5
C37 C39 C40 111.9(3)
C37 C39 C38 110.8(3)
C40 C39 C38 109.2(3)
C37 C39 H39 108.3
C40 C39 H39 108.3
C38 C39 H39 108.3
C39 C40 C41 115.0(3)
C39 C40 H40A 108.5
C41 C40 H40A 108.5
C39 C40 H40B 108.5
C41 C40 H40B 108.5
H40A C40 H40B 107.5
N8 C41 C40 111.0(2)
N8 C41 C58 113.4(2)
C40 C41 C58 109.0(2)
N8 C41 H41 107.8
C40 C41 H41 107.8
C58 C41 H41 107.8
O8 C42 N8 122.8(3)
O8 C42 C43 120.2(3)
N8 C42 C43 117.0(3)
N9 C43 C42 117.1(3)
N9 C43 C44 116.7(3)
C42 C43 C44 117.5(3)
N9 C43 C45 117.5(3)
C42 C43 C45 116.1(3)
C44 C43 C45 59.4(2)
C45 C44 C43 60.5(2)
C45 C44 H44A 117.7
C43 C44 H44A 117.7
C45 C44 H44B 117.7
C43 C44 H44B 117.7
H44A C44 H44B 114.8
C44 C45 C43 60.1(2)
C44 C45 H45A 117.8
C43 C45 H45A 117.8
C44 C45 H45B 117.8
C43 C45 H45B 117.8
H45A C45 H45B 114.9
O9 C46 N9 123.7(3)
O9 C46 C47 121.2(3)
N9 C46 C47 115.0(3)
N10 C47 C46 111.8(3)
N10 C47 C48 103.6(3)
C46 C47 C48 111.8(3)
N10 C47 H47 109.8
C46 C47 H47 109.8
C48 C47 H47 109.8
C49A C48 C47 107.4(7)
C47 C48 C49B 104.3(4)
C47 C48 H48C 110.9
C49B C48 H48C 110.9
C47 C48 H48D 110.9
C49B C48 H48D 110.9
H48C C48 H48D 108.9
C49A C48 H48A 110.2
C47 C48 H48A 110.2
C49A C48 H48B 110.2
C47 C48 H48B 110.2
H48A C48 H48B 108.5
C50 C49B C48 104.9(4)
C50 C49B H49A 110.8
C48 C49B H49A 110.8
C50 C49B H49B 110.8
C48 C49B H49B 110.8
H49A C49B H49B 108.8
C49B C50 N10 104.4(4)
C49A C50 N10 101.6(7)
C49B C50 H50C 110.9
N10 C50 H50C 110.9
C49B C50 H50D 110.9
N10 C50 H50D 110.9
H50C C50 H50D 108.9
C49A C50 H50A 111.5
N10 C50 H50A 111.5
C49A C50 H50B 111.5
N10 C50 H50B 111.5
H50A C50 H50B 109.3
O10 C51 N10 120.4(3)
O10 C51 C52 122.3(3)
N10 C51 C52 117.3(3)
N11 C52 C51 108.2(3)
N11 C52 C70A 125.0(4)
C51 C52 C70A 100.9(4)
N11 C52 C70B 95.8(5)
C51 C52 C70B 122.7(4)
N11 C52 H52A 109.6
C51 C52 H52A 109.6
C70B C52 H52A 109.6
N11 C52 H52 107.2
C51 C52 H52 107.2
C70A C52 H52 107.2
O11 C53 O12 125.0(3)
O11 C53 N11 125.9(4)
O12 C53 N11 109.1(3)
O12 C54 C56 102.1(3)
O12 C54 C57 109.5(4)
C56 C54 C57 110.6(4)
O12 C54 C55 110.4(3)
C56 C54 C55 111.5(5)
C57 C54 C55 112.3(4)
C54 C55 H55A 109.5
C54 C55 H55B 109.5
H55A C55 H55B 109.5
C54 C55 H55C 109.5
H55A C55 H55C 109.5
H55B C55 H55C 109.5
C54 C56 H56A 109.5
C54 C56 H56B 109.5
H56A C56 H56B 109.5
C54 C56 H56C 109.5
H56A C56 H56C 109.5
H56B C56 H56C 109.5
C54 C57 H57A 109.5
C54 C57 H57B 109.5
H57A C57 H57B 109.5
C54 C57 H57C 109.5
H57A C57 H57C 109.5
H57B C57 H57C 109.5
O13 C58 N13 123.1(3)
O13 C58 C41 119.6(3)
N13 C58 C41 117.4(2)
N13 C59 C60 109.2(2)
N13 C59 C63 110.7(2)
C60 C59 C63 109.8(2)
N13 C59 H59 109.1
C60 C59 H59 109.1
C63 C59 H59 109.1
O14 C60 N14 121.3(3)
O14 C60 C59 120.1(3)
N14 C60 C59 118.5(3)
N14 C61 H61A 109.5
N14 C61 H61B 109.5
H61A C61 H61B 109.5
N14 C61 H61C 109.5
H61A C61 H61C 109.5
H61B C61 H61C 109.5
N14 C62 H62A 109.5
N14 C62 H62B 109.5
H62A C62 H62B 109.5
N14 C62 H62C 109.5
H62A C62 H62C 109.5
H62B C62 H62C 109.5
C64 C63 C59 113.7(2)
C64 C63 H63A 108.8
C59 C63 H63A 108.8
C64 C63 H63B 108.8
C59 C63 H63B 108.8
H63A C63 H63B 107.7
C69 C64 C65 117.2(3)
C69 C64 C63 120.0(3)
C65 C64 C63 122.8(3)
C66 C65 C64 121.1(3)
C66 C65 H65 119.4
C64 C65 H65 119.4
C65 C66 C67 120.8(4)
C65 C66 H66 119.6
C67 C66 H66 119.6
C68 C67 C66 118.9(4)
C68 C67 H67 120.5
C66 C67 H67 120.5
C67 C68 C69 121.0(3)
C67 C68 H68 119.5
C69 C68 H68 119.5
C68 C69 C64 121.0(3)
C68 C69 H69 119.5
C64 C69 H69 119.5
N12B C70B C52 107.5(7)
N12B C70B H70A 110.2
C52 C70B H70A 110.2
N12B C70B H70B 110.2
C52 C70B H70B 110.2
H70A C70B H70B 108.5
N12B C71 H71D 109.5
N12B C71 H71E 109.5
H71D C71 H71E 109.5
N12B C71 H71F 109.5
H71D C71 H71F 109.5
H71E C71 H71F 109.5
N12A C71 H71A 109.5
N12A C71 H71B 109.5
H71A C71 H71B 109.5
N12A C71 H71C 109.5
H71A C71 H71C 109.5
H71B C71 H71C 109.5
N12B C72 H72D 109.5
N12B C72 H72E 109.5
H72D C72 H72E 109.5
N12B C72 H72F 109.5
H72D C72 H72F 109.5
H72E C72 H72F 109.5
N12A C72 H72A 109.5
N12A C72 H72B 109.5
H72A C72 H72B 109.5
N12A C72 H72C 109.5
H72A C72 H72C 109.5
H72B C72 H72C 109.5
N12A C70A C52 108.8(6)
N12A C70A H70C 109.9
C52 C70A H70C 109.9
N12A C70A H70D 109.9
C52 C70A H70D 109.9
H70C C70A H70D 108.3
C71 N12A C70A 113.4(6)
C71 N12A C72 102.8(5)
C70A N12A C72 113.8(6)
C48 C49A C50 114.0(12)
C48 C49A H49C 108.8
C50 C49A H49C 108.8
C48 C49A H49D 108.8
C50 C49A H49D 108.8
H49C C49A H49D 107.7
N7 C25A H25D 109.5
N7 C25A H25E 109.5
H25D C25A H25E 109.5
N7 C25A H25F 109.5
H25D C25A H25F 109.5
H25E C25A H25F 109.5

loop_
_geom_bond_atom_site_label_1
_geom_bond_atom_site_label_2
_geom_bond_distance
O1 C6 1.236(4)
O2 C10 1.231(3)
O3 C15 1.238(3)
O4 C17 1.202(4)
O5 C17 1.349(4)
O5 C18 1.467(4)
O6 C22 1.238(4)
O7 C24 1.231(4)
N1 C6 1.343(4)
N1 C5 1.445(4)
N1 H1 0.91(3)
N2 C10 1.348(4)
N2 C7 1.433(4)
N2 H2 0.94(2)
N3 C15 1.335(4)
N3 C14 1.464(4)
N3 C11 1.472(4)
N4 C17 1.346(4)
N4 C16 1.453(4)
N4 H4 0.94(2)
N5 C36 1.448(6)
N5 C34 1.451(4)
N5 C35 1.460(5)
N6 C22 1.336(4)
N6 C23 1.453(4)
N6 H6 0.92(2)
N7 C24 1.339(4)
N7 C25A 1.438(11)
N7 C26 1.454(5)
N7 C25B 1.485(10)
C1 C3 1.514(6)
C1 H1A 0.9800
C1 H1B 0.9800
C1 H1C 0.9800
C2 C3 1.531(6)
C2 H2A 0.9800
C2 H2B 0.9800
C2 H2C 0.9800
C3 C4 1.525(5)
C3 H3 1.0000
C4 C5 1.524(4)
C4 H4A 0.9900
C4 H4B 0.9900
C5 C22 1.531(4)
C5 H5 1.0000
C6 C7 1.490(4)
C7 C8 1.508(4)
C7 C9 1.513(4)
C8 C9 1.485(5)
C8 H8A 0.9900
C8 H8B 0.9900
C9 H9A 0.9900
C9 H9B 0.9900
C10 C11 1.513(4)
C11 C12 1.535(4)
C11 H11A 1.0000
C12 C13 1.528(4)
C12 H12A 0.9900
C12 H12B 0.9900
C13 C14 1.520(4)
C13 H13A 0.9900
C13 H13B 0.9900
C14 H14A 0.9900
C14 H14B 0.9900
C15 C16 1.540(4)
C16 C34 1.527(4)
C16 H16 1.0000
C18 C20 1.500(6)
C18 C21 1.506(5)
C18 C19 1.529(6)
C19 H19A 0.9800
C19 H19B 0.9800
C19 H19C 0.9800
C20 H20A 0.9800
C20 H20B 0.9800
C20 H20C 0.9800
C21 H21A 0.9800
C21 H21B 0.9800
C21 H21C 0.9800
C23 C24 1.519(5)
C23 C27 1.541(4)
C23 H23 1.0000
C25B H25A 0.9800
C25B H25B 0.9800
C25B H25C 0.9800
C26 H26A 0.9800
C26 H26B 0.9800
C26 H26C 0.9800
C27 C28 1.510(5)
C27 H27A 0.9900
C27 H27B 0.9900
C28 C33 1.393(5)
C28 C29 1.396(5)
C29 C30 1.373(6)
C29 H29 0.9500
C30 C31 1.381(6)
C30 H30 0.9500
C31 C32 1.373(7)
C31 H31 0.9500
C32 C33 1.365(7)
C32 H32 0.9500
C33 H33 0.9500
C34 H34A 0.9900
C34 H34B 0.9900
C35 H35A 0.9800
C35 H35B 0.9800
C35 H35C 0.9800
C36 H36A 0.9800
C36 H36B 0.9800
C36 H36C 0.9800
O8 C42 1.234(4)
O9 C46 1.232(4)
O10 C51 1.242(4)
O11 C53 1.212(4)
O12 C53 1.348(5)
O12 C54 1.475(5)
O13 C58 1.228(4)
O14 C60 1.225(4)
N8 C42 1.342(4)
N8 C41 1.447(4)
N8 H8 0.92(2)
N9 C46 1.342(4)
N9 C43 1.433(4)
N9 H9 0.91(2)
N10 C51 1.344(4)
N10 C47 1.461(5)
N10 C50 1.481(4)
N11 C53 1.354(5)
N11 C52 1.442(5)
N11 H11 0.91(2)
N12B C72 1.465(8)
N12B C70B 1.486(12)
N12B C71 1.524(7)
N13 C58 1.343(4)
N13 C59 1.441(4)
N13 H13 0.90(3)
N14 C60 1.346(4)
N14 C62 1.449(6)
N14 C61 1.460(5)
C37 C39 1.513(5)
C37 H37A 0.9800
C37 H37B 0.9800
C37 H37C 0.9800
C38 C39 1.528(5)
C38 H38A 0.9800
C38 H38B 0.9800
C38 H38C 0.9800
C39 C40 1.524(5)
C39 H39 1.0000
C40 C41 1.534(4)
C40 H40A 0.9900
C40 H40B 0.9900
C41 C58 1.536(4)
C41 H41 1.0000
C42 C43 1.496(4)
C43 C44 1.500(5)
C43 C45 1.508(5)
C44 C45 1.490(6)
C44 H44A 0.9900
C44 H44B 0.9900
C45 H45A 0.9900
C45 H45B 0.9900
C46 C47 1.512(4)
C47 C48 1.526(5)
C47 H47 1.0000
C48 C49A 1.367(15)
C48 C49B 1.536(8)
C48 H48C 0.9900
C48 H48D 0.9900
C48 H48A 0.9900
C48 H48B 0.9900
C49B C50 1.460(8)
C49B H49A 0.9900
C49B H49B 0.9900
C50 C49A 1.467(14)
C50 H50C 0.9900
C50 H50D 0.9900
C50 H50A 0.9900
C50 H50B 0.9900
C51 C52 1.530(6)
C52 C70A 1.540(6)
C52 C70B 1.617(8)
C52 H52A 1.0000
C52 H52 1.0000
C54 C56 1.497(7)
C54 C57 1.501(6)
C54 C55 1.519(6)
C55 H55A 0.9800
C55 H55B 0.9800
C55 H55C 0.9800
C56 H56A 0.9800
C56 H56B 0.9800
C56 H56C 0.9800
C57 H57A 0.9800
C57 H57B 0.9800
C57 H57C 0.9800
C59 C60 1.535(4)
C59 C63 1.550(4)
C59 H59 1.0000
C61 H61A 0.9800
C61 H61B 0.9800
C61 H61C 0.9800
C62 H62A 0.9800
C62 H62B 0.9800
C62 H62C 0.9800
C63 C64 1.507(4)
C63 H63A 0.9900
C63 H63B 0.9900
C64 C69 1.397(5)
C64 C65 1.398(5)
C65 C66 1.370(5)
C65 H65 0.9500
C66 C67 1.386(6)
C66 H66 0.9500
C67 C68 1.363(6)
C67 H67 0.9500
C68 C69 1.381(5)
C68 H68 0.9500
C69 H69 0.9500
C70B H70A 0.9900
C70B H70B 0.9900
C71 N12A 1.445(6)
C71 H71D 0.9800
C71 H71E 0.9800
C71 H71F 0.9800
C71 H71A 0.9800
C71 H71B 0.9800
C71 H71C 0.9800
C72 N12A 1.459(8)
C72 H72D 0.9800
C72 H72E 0.9800
C72 H72F 0.9800
C72 H72A 0.9800
C72 H72B 0.9800
C72 H72C 0.9800
C70A N12A 1.455(10)
C70A H70C 0.9900
C70A H70D 0.9900
C49A H49C 0.9900
C49A H49D 0.9900
C25A H25D 0.9800
C25A H25E 0.9800
C25A H25F 0.9800

loop_
_geom_hbond_atom_site_label_D
_geom_hbond_atom_site_label_H
_geom_hbond_atom_site_label_A
_geom_hbond_distance_DH
_geom_hbond_distance_HA
_geom_hbond_distance_DA
_geom_hbond_angle_DHA
_geom_hbond_site_symmetry_A
N4 H4 O7 0.94(2) 1.85(2) 2.782(4) 168(3) .
N1 H1 O3 0.91(3) 2.27(3) 3.076(3) 147(4) .
N13 H13 O9 0.90(3) 2.10(3) 2.961(3) 160(4) .
N6 H6 O2 0.92(2) 2.22(3) 3.105(3) 161(3) .
N9 H9 O1 0.91(2) 1.86(3) 2.764(3) 175(4) .
N8 H8 O10 0.92(2) 2.21(3) 3.060(3) 153(3) .
N11 H11 O14 0.91(2) 1.91(3) 2.809(3) 171(4) .
N2 H2 O8 0.94(2) 1.92(3) 2.821(3) 159(4) 4_445

loop_
_geom_torsion_atom_site_label_1
_geom_torsion_atom_site_label_2
_geom_torsion_atom_site_label_3
_geom_torsion_atom_site_label_4
_geom_torsion
C1 C3 C4 C5 -53.4(4)
C2 C3 C4 C5 -177.8(3)
C6 N1 C5 C4 160.9(2)
C6 N1 C5 C22 -77.6(3)
C3 C4 C5 N1 -54.2(3)
C3 C4 C5 C22 -177.9(3)
C5 N1 C6 O1 -8.6(4)
C5 N1 C6 C7 171.4(2)
C10 N2 C7 C6 -72.0(3)
C10 N2 C7 C8 141.7(3)
C10 N2 C7 C9 74.3(3)
O1 C6 C7 N2 175.5(3)
N1 C6 C7 N2 -4.5(4)
O1 C6 C7 C8 -38.1(4)
N1 C6 C7 C8 141.9(3)
O1 C6 C7 C9 28.8(4)
N1 C6 C7 C9 -151.2(3)
N2 C7 C8 C9 -107.5(3)
C6 C7 C8 C9 106.4(3)
N2 C7 C9 C8 106.9(3)
C6 C7 C9 C8 -107.0(3)
C7 N2 C10 O2 0.0(4)
C7 N2 C10 C11 -177.6(2)
C15 N3 C11 C10 59.2(3)
C14 N3 C11 C10 -122.3(3)
C15 N3 C11 C12 178.6(3)
C14 N3 C11 C12 -2.8(3)
O2 C10 C11 N3 45.1(4)
N2 C10 C11 N3 -137.3(3)
O2 C10 C11 C12 -69.9(3)
N2 C10 C11 C12 107.7(3)
N3 C11 C12 C13 24.5(3)
C10 C11 C12 C13 144.3(2)
C11 C12 C13 C14 -36.7(3)
C15 N3 C14 C13 158.4(3)
C11 N3 C14 C13 -20.0(3)
C12 C13 C14 N3 34.4(3)
C14 N3 C15 O3 177.3(3)
C11 N3 C15 O3 -4.4(4)
C14 N3 C15 C16 -3.1(4)
C11 N3 C15 C16 175.2(2)
C17 N4 C16 C34 109.7(3)
C17 N4 C16 C15 -128.4(3)
O3 C15 C16 N4 -115.2(3)
N3 C15 C16 N4 65.2(3)
O3 C15 C16 C34 7.6(4)
N3 C15 C16 C34 -172.0(3)
C16 N4 C17 O4 10.3(5)
C16 N4 C17 O5 -170.1(2)
C18 O5 C17 O4 21.7(5)
C18 O5 C17 N4 -157.9(3)
C17 O5 C18 C20 175.8(3)
C17 O5 C18 C21 56.7(4)
C17 O5 C18 C19 -65.8(4)
C23 N6 C22 O6 12.3(4)
C23 N6 C22 C5 -167.0(3)
N1 C5 C22 O6 171.9(3)
C4 C5 C22 O6 -65.0(3)
N1 C5 C22 N6 -8.8(4)
C4 C5 C22 N6 114.3(3)
C22 N6 C23 C24 70.1(3)
C22 N6 C23 C27 -169.5(3)
C25A N7 C24 O7 171.8(11)
C26 N7 C24 O7 6.5(5)
C25B N7 C24 O7 -159.7(10)
C25A N7 C24 C23 -5.8(11)
C26 N7 C24 C23 -171.2(3)
C25B N7 C24 C23 22.6(10)
N6 C23 C24 O7 25.7(4)
C27 C23 C24 O7 -95.2(4)
N6 C23 C24 N7 -156.5(3)
C27 C23 C24 N7 82.5(3)
N6 C23 C27 C28 73.8(3)
C24 C23 C27 C28 -165.4(2)
C23 C27 C28 C33 95.4(3)
C23 C27 C28 C29 -84.0(4)
C33 C28 C29 C30 0.9(5)
C27 C28 C29 C30 -179.7(3)
C28 C29 C30 C31 0.3(6)
C29 C30 C31 C32 -0.9(6)
C30 C31 C32 C33 0.2(6)
C31 C32 C33 C28 0.9(6)
C29 C28 C33 C32 -1.5(5)
C27 C28 C33 C32 179.1(3)
C36 N5 C34 C16 -71.2(4)
C35 N5 C34 C16 166.0(3)
N4 C16 C34 N5 -60.9(4)
C15 C16 C34 N5 177.2(3)
C37 C39 C40 C41 -56.0(4)
C38 C39 C40 C41 -179.0(3)
C42 N8 C41 C40 157.4(3)
C42 N8 C41 C58 -79.5(3)
C39 C40 C41 N8 -57.6(3)
C39 C40 C41 C58 176.8(2)
C41 N8 C42 O8 -10.8(4)
C41 N8 C42 C43 168.7(3)
C46 N9 C43 C42 -68.8(4)
C46 N9 C43 C44 144.4(3)
C46 N9 C43 C45 76.7(4)
O8 C42 C43 N9 176.0(3)
N8 C42 C43 N9 -3.5(4)
O8 C42 C43 C44 -37.4(4)
N8 C42 C43 C44 143.1(3)
O8 C42 C43 C45 30.0(4)
N8 C42 C43 C45 -149.5(3)
N9 C43 C44 C45 -107.7(3)
C42 C43 C44 C45 105.6(3)
N9 C43 C45 C44 106.2(3)
C42 C43 C45 C44 -107.9(3)
C43 N9 C46 O9 -0.4(5)
C43 N9 C46 C47 -177.2(3)
C51 N10 C47 C46 57.2(4)
C50 N10 C47 C46 -125.6(3)
C51 N10 C47 C48 177.7(3)
C50 N10 C47 C48 -5.0(4)
O9 C46 C47 N10 46.4(4)
N9 C46 C47 N10 -136.7(3)
O9 C46 C47 C48 -69.2(4)
N9 C46 C47 C48 107.7(3)
N10 C47 C48 C49A -3.0(11)
C46 C47 C48 C49A 117.5(11)
N10 C47 C48 C49B 22.9(4)
C46 C47 C48 C49B 143.5(4)
C47 C48 C49B C50 -33.3(6)
C48 C49B C50 N10 29.8(6)
C51 N10 C50 C49B 161.2(4)
C47 N10 C50 C49B -15.9(5)
C51 N10 C50 C49A -172.5(10)
C47 N10 C50 C49A 10.5(10)
C47 N10 C51 O10 -4.8(4)
C50 N10 C51 O10 178.4(3)
C47 N10 C51 C52 176.3(3)
C50 N10 C51 C52 -0.5(5)
C53 N11 C52 C51 -119.5(3)
C53 N11 C52 C70A 122.2(4)
C53 N11 C52 C70B 113.2(4)
O10 C51 C52 N11 -108.1(3)
N10 C51 C52 N11 70.8(3)
O10 C51 C52 C70A 24.6(5)
N10 C51 C52 C70A -156.5(4)
O10 C51 C52 C70B 1.7(6)
N10 C51 C52 C70B -179.4(5)
C54 O12 C53 O11 20.5(5)
C54 O12 C53 N11 -158.8(3)
C52 N11 C53 O11 -2.1(5)
C52 N11 C53 O12 177.1(3)
C53 O12 C54 C56 175.2(4)
C53 O12 C54 C57 58.1(4)
C53 O12 C54 C55 -66.0(5)
C59 N13 C58 O13 12.9(4)
C59 N13 C58 C41 -166.8(2)
N8 C41 C58 O13 170.6(3)
C40 C41 C58 O13 -65.2(3)
N8 C41 C58 N13 -9.7(4)
C40 C41 C58 N13 114.5(3)
C58 N13 C59 C60 63.8(3)
C58 N13 C59 C63 -175.3(2)
C62 N14 C60 O14 -172.3(4)
C61 N14 C60 O14 -1.0(5)
C62 N14 C60 C59 10.2(6)
C61 N14 C60 C59 -178.6(3)
N13 C59 C60 O14 20.9(4)
C63 C59 C60 O14 -100.6(3)
N13 C59 C60 N14 -161.5(3)
C63 C59 C60 N14 77.0(3)
N13 C59 C63 C64 77.7(3)
C60 C59 C63 C64 -161.7(2)
C59 C63 C64 C69 103.0(3)
C59 C63 C64 C65 -78.9(4)
C69 C64 C65 C66 -1.4(5)
C63 C64 C65 C66 -179.5(3)
C64 C65 C66 C67 1.3(6)
C65 C66 C67 C68 -0.1(6)
C66 C67 C68 C69 -0.9(6)
C67 C68 C69 C64 0.8(6)
C65 C64 C69 C68 0.4(5)
C63 C64 C69 C68 178.5(3)
C72 N12B C70B C52 77.6(8)
C71 N12B C70B C52 178.5(5)
N11 C52 C70B N12B -144.8(6)
C51 C52 C70B N12B 99.1(6)
N11 C52 C70A N12A -57.6(7)
C51 C52 C70A N12A -179.2(5)
C52 C70A N12A C71 178.4(5)
C52 C70A N12A C72 -64.7(9)
C47 C48 C49A C50 10.4(19)
N10 C50 C49A C48 -12.9(18)
